data_4509425
loop_
_publ_author_name
'Song, Jun-Ling'
'Yi, Fei-Yan'
'Mao, Jiang-Gao'

_publ_section_title
;
 New Types of Luminescent Lanthanide Squarato-Aminophosphonates
;
_journal_issue 7
_journal_name_full 'Crystal Growth &amp; Design'
_journal_page_first 3273
_journal_paper_doi 10.1021/cg900010z
_journal_volume 9
_journal_year 2009
_chemical_formula_sum 'C13 H9 N O8 P Tb'
_chemical_formula_weight 497.10
_chemical_name_systematic
; 
 ? 
;
_space_group_IT_number 61
_symmetry_cell_setting orthorhombic
_symmetry_space_group_name_Hall '-P 2ac 2ab'
_symmetry_space_group_name_H-M 'P b c a'
_atom_sites_solution_hydrogens geom
_atom_sites_solution_primary direct
_atom_sites_solution_secondary difmap
_audit_creation_method SHELXL-97
_cell_angle_alpha 90.00
_cell_angle_beta 90.00
_cell_angle_gamma 90.00
_cell_formula_units_Z 8
_cell_length_a 10.809(3)
_cell_length_b 9.470(2)
_cell_length_c 28.244(6)
_cell_measurement_temperature 293(2)
_cell_volume 2891.1(12)
_computing_structure_refinement 'SHELXL-97 (Sheldrick, 1997)'
_computing_structure_solution 'SHELXS-97 (Sheldrick, 1990)'
_diffrn_ambient_temperature 293(2)
_diffrn_measured_fraction_theta_full 0.995
_diffrn_measured_fraction_theta_max 0.995
_diffrn_measurement_device_type 'Rigaku Mercury CCD'
_diffrn_measurement_method 'narrow frame method'
_diffrn_radiation_monochromator graphite
_diffrn_radiation_source 'fine-focus sealed tube'
_diffrn_radiation_type MoK\a
_diffrn_radiation_wavelength 0.71073
_diffrn_reflns_av_R_equivalents 0.0593
_diffrn_reflns_av_sigmaI/netI 0.0374
_diffrn_reflns_limit_h_max 14
_diffrn_reflns_limit_h_min -14
_diffrn_reflns_limit_k_max 12
_diffrn_reflns_limit_k_min -11
_diffrn_reflns_limit_l_max 36
_diffrn_reflns_limit_l_min -27
_diffrn_reflns_number 21203
_diffrn_reflns_theta_full 27.49
_diffrn_reflns_theta_max 27.49
_diffrn_reflns_theta_min 3.45
_diffrn_standards_decay_% <1.0%
_exptl_absorpt_coefficient_mu 5.048
_exptl_absorpt_correction_T_max 1.0
_exptl_absorpt_correction_T_min 0.868
_exptl_absorpt_correction_type multi-scan
_exptl_crystal_colour colorless
_exptl_crystal_density_diffrn 2.284
_exptl_crystal_density_method 'not measured'
_exptl_crystal_description brick
_exptl_crystal_F_000 1904
_exptl_crystal_size_max 0.07
_exptl_crystal_size_mid 0.07
_exptl_crystal_size_min 0.03
_refine_diff_density_max 3.482
_refine_diff_density_min -2.160
_refine_diff_density_rms 0.230
_refine_ls_extinction_method none
_refine_ls_goodness_of_fit_ref 1.441
_refine_ls_hydrogen_treatment constr
_refine_ls_matrix_type full
_refine_ls_number_parameters 207
_refine_ls_number_reflns 3304
_refine_ls_number_restraints 0
_refine_ls_restrained_S_all 1.441
_refine_ls_R_factor_all 0.0764
_refine_ls_R_factor_gt 0.0696
_refine_ls_shift/su_max 0.000
_refine_ls_shift/su_mean 0.000
_refine_ls_structure_factor_coef Fsqd
_refine_ls_weighting_details 'calc w=1/[\s^2^(Fo^2^)+(0.0000P)^2^+66.2260P] where P=(Fo^2^+2Fc^2^)/3'
_refine_ls_weighting_scheme calc
_refine_ls_wR_factor_gt 0.1342
_refine_ls_wR_factor_ref 0.1363
_reflns_number_gt 2996
_reflns_number_total 3304
_reflns_threshold_expression >2sigma(I)
_cod_data_source_file cg900010zsup1.cif
_cod_data_source_block TbL
_cod_depositor_comments
;
The following automatic conversions were performed:

'_exptl_absorpt_correction_type' value 'Multi-scan' changed to
'multi-scan' according to
/home/saulius/struct/CIF-dictionaries/cif_core.dic dictionary named
'cif_core.dic' version 2.4.2 from 2011-04-26.

Automatic conversion script
Id: cif_fix_values 1891 2012-01-12 08:04:46Z andrius 
;
_cod_original_cell_volume 2891.2(12)
_cod_original_sg_symbol_H-M Pbca
_cod_database_code 4509425

loop_
_symmetry_equiv_pos_as_xyz
'x, y, z'
'-x+1/2, -y, z+1/2'
'-x, y+1/2, -z+1/2'
'x+1/2, -y+1/2, -z'
'-x, -y, -z'
'x-1/2, y, -z-1/2'
'x, -y-1/2, z-1/2'
'-x-1/2, y-1/2, z'

loop_
_atom_site_label
_atom_site_type_symbol
_atom_site_fract_x
_atom_site_fract_y
_atom_site_fract_z
_atom_site_U_iso_or_equiv
_atom_site_adp_type
_atom_site_occupancy
_atom_site_symmetry_multiplicity
_atom_site_calc_flag
_atom_site_refinement_flags
Tb1 Tb 0.93637(4) 0.80260(5) -0.046343(17) 0.01845(15) Uani 1 1 d .
P1 P 1.1216(2) 0.8311(3) 0.06318(9) 0.0182(5) Uani 1 1 d .
N1 N 0.9220(8) 0.7131(9) 0.1070(3) 0.0188(18) Uani 1 1 d .
C1 C 0.9362(15) 0.8608(14) 0.2181(5) 0.042(3) Uani 1 1 d .
H1A H 0.9877 0.9321 0.2070 0.051 Uiso 1 1 calc R
C2 C 0.9382(14) 0.8283(12) 0.2657(4) 0.038(3) Uani 1 1 d .
H2A H 0.9877 0.8790 0.2866 0.046 Uiso 1 1 calc R
C3 C 0.8646(13) 0.7180(13) 0.2817(4) 0.034(3) Uani 1 1 d .
C4 C 0.7866(17) 0.6475(18) 0.2507(5) 0.061(5) Uani 1 1 d .
H4A H 0.7373 0.5739 0.2617 0.073 Uiso 1 1 calc R
C5 C 0.7820(17) 0.686(2) 0.2037(5) 0.067(6) Uani 1 1 d .
H5A H 0.7263 0.6423 0.1834 0.080 Uiso 1 1 calc R
C6 C 0.8607(11) 0.7913(14) 0.1864(4) 0.033(3) Uani 1 1 d .
C7 C 0.8715(13) 0.6737(16) 0.3322(5) 0.039(3) Uani 1 1 d .
C8 C 0.8577(10) 0.8255(11) 0.1342(4) 0.022(2) Uiso 1 1 d .
H8A H 0.7725 0.8330 0.1237 0.026 Uiso 1 1 calc R
H8B H 0.8979 0.9156 0.1287 0.026 Uiso 1 1 calc R
C9 C 1.0577(9) 0.7087(12) 0.1068(4) 0.023(2) Uani 1 1 d .
H9A H 1.0851 0.6136 0.0995 0.027 Uiso 1 1 calc R
H9B H 1.0884 0.7332 0.1380 0.027 Uiso 1 1 calc R
C10 C 0.8599(10) 0.6200(11) 0.0795(4) 0.020(2) Uiso 1 1 d .
C11 C 0.7314(10) 0.6055(12) 0.0662(4) 0.023(2) Uani 1 1 d .
C12 C 0.7617(11) 0.4860(14) 0.0371(4) 0.029(3) Uani 1 1 d .
C13 C 0.8917(10) 0.4979(12) 0.0524(4) 0.025(2) Uani 1 1 d .
O1 O 0.8094(10) 0.5534(11) 0.3403(3) 0.052(3) Uani 1 1 d .
H1B H 0.8332 0.5182 0.3652 0.078 Uiso 1 1 calc R
O2 O 0.9314(9) 0.7380(9) 0.3628(3) 0.0332(19) Uani 1 1 d .
O3 O 0.6346(7) 0.6663(9) 0.0787(3) 0.0271(18) Uani 1 1 d .
O4 O 0.7020(8) 0.4056(10) 0.0106(3) 0.037(2) Uani 1 1 d .
O5 O 0.9912(7) 0.4294(8) 0.0499(3) 0.0286(18) Uani 1 1 d .
O11 O 1.2576(7) 0.8008(10) 0.0620(3) 0.0317(19) Uani 1 1 d .
O12 O 1.0978(7) 0.9819(8) 0.0812(3) 0.0267(18) Uani 1 1 d .
O13 O 1.0520(7) 0.8049(11) 0.0181(3) 0.0336(19) Uani 1 1 d .

loop_
_atom_site_aniso_label
_atom_site_aniso_U_11
_atom_site_aniso_U_22
_atom_site_aniso_U_33
_atom_site_aniso_U_23
_atom_site_aniso_U_13
_atom_site_aniso_U_12
Tb1 0.0121(2) 0.0209(2) 0.0224(2) -0.0038(2) -0.00104(19) 0.00053(19)
P1 0.0140(12) 0.0201(14) 0.0204(12) -0.0050(10) -0.0011(10) 0.0041(10)
N1 0.016(4) 0.014(4) 0.026(4) 0.000(4) 0.001(3) 0.000(3)
C1 0.059(9) 0.030(7) 0.039(7) 0.002(6) -0.009(7) -0.020(7)
C2 0.064(9) 0.020(6) 0.032(6) 0.002(5) -0.009(6) -0.014(6)
C3 0.049(8) 0.027(7) 0.026(6) 0.002(5) -0.004(5) -0.008(6)
C4 0.090(14) 0.067(11) 0.027(7) 0.012(7) -0.008(7) -0.045(10)
C5 0.077(13) 0.087(13) 0.037(8) 0.014(9) -0.007(8) -0.054(11)
C6 0.031(6) 0.037(7) 0.030(6) 0.004(6) 0.001(5) -0.003(6)
C7 0.034(7) 0.048(9) 0.035(7) 0.001(6) 0.009(6) -0.003(6)
C9 0.010(4) 0.026(6) 0.033(6) -0.001(5) -0.006(4) -0.001(4)
C11 0.020(5) 0.020(5) 0.028(5) 0.008(4) -0.005(4) -0.003(4)
C12 0.023(6) 0.043(7) 0.021(6) 0.001(5) -0.001(4) -0.013(5)
C13 0.020(5) 0.023(6) 0.033(6) 0.009(5) 0.000(5) -0.003(4)
O1 0.067(7) 0.053(6) 0.036(5) 0.019(5) -0.005(5) -0.016(6)
O2 0.043(5) 0.035(5) 0.021(4) 0.004(4) -0.001(4) -0.001(4)
O3 0.014(4) 0.034(5) 0.033(4) 0.000(4) -0.001(3) 0.003(3)
O4 0.027(4) 0.039(5) 0.044(5) -0.011(4) -0.010(4) -0.007(4)
O5 0.020(4) 0.027(4) 0.039(5) -0.007(4) -0.001(3) 0.011(3)
O11 0.013(3) 0.039(5) 0.043(5) -0.010(4) 0.002(3) 0.002(4)
O12 0.029(4) 0.020(4) 0.031(4) -0.003(3) 0.007(3) 0.003(3)
O13 0.025(4) 0.054(5) 0.021(4) -0.010(4) -0.009(3) 0.002(4)

loop_
_atom_type_symbol
_atom_type_description
_atom_type_scat_dispersion_real
_atom_type_scat_dispersion_imag
_atom_type_scat_source
C C 0.0033 0.0016 'International Tables Vol C Tables 4.2.6.8 and 6.1.1.4'
H H 0.0000 0.0000 'International Tables Vol C Tables 4.2.6.8 and 6.1.1.4'
N N 0.0061 0.0033 'International Tables Vol C Tables 4.2.6.8 and 6.1.1.4'
O O 0.0106 0.0060 'International Tables Vol C Tables 4.2.6.8 and 6.1.1.4'
P P 0.1023 0.0942 'International Tables Vol C Tables 4.2.6.8 and 6.1.1.4'
Tb Tb -0.1723 4.1537 'International Tables Vol C Tables 4.2.6.8 and 6.1.1.4'

loop_
_geom_angle_atom_site_label_1
_geom_angle_atom_site_label_2
_geom_angle_atom_site_label_3
_geom_angle
_geom_angle_site_symmetry_1
_geom_angle_site_symmetry_3
O13 Tb1 O11 131.6(3) . 4_465
O13 Tb1 O12 115.8(3) . 5_775
O11 Tb1 O12 99.6(3) 4_465 5_775
O13 Tb1 O5 81.6(3) . 5_765
O11 Tb1 O5 82.4(3) 4_465 5_765
O12 Tb1 O5 150.7(3) 5_775 5_765
O13 Tb1 O3 78.6(3) . 4_565
O11 Tb1 O3 140.9(3) 4_465 4_565
O12 Tb1 O3 82.4(3) 5_775 4_565
O5 Tb1 O3 78.2(3) 5_765 4_565
O13 Tb1 O4 78.3(3) . 8_765
O11 Tb1 O4 76.7(3) 4_465 8_765
O12 Tb1 O4 80.0(3) 5_775 8_765
O5 Tb1 O4 128.3(3) 5_765 8_765
O3 Tb1 O4 141.0(3) 4_565 8_765
O13 Tb1 O2 145.9(3) . 7_575
O11 Tb1 O2 73.7(3) 4_465 7_575
O12 Tb1 O2 72.8(3) 5_775 7_575
O5 Tb1 O2 79.9(3) 5_765 7_575
O3 Tb1 O2 69.7(3) 4_565 7_575
O4 Tb1 O2 135.1(3) 8_765 7_575
O11 P1 O13 116.2(5) . .
O11 P1 O12 110.4(5) . .
O13 P1 O12 110.6(5) . .
O11 P1 C9 105.3(5) . .
O13 P1 C9 106.1(5) . .
O12 P1 C9 107.6(5) . .
C10 N1 C9 118.3(9) . .
C10 N1 C8 122.2(9) . .
C9 N1 C8 119.3(9) . .
C2 C1 C6 122.4(13) . .
C2 C1 H1A 118.8 . .
C6 C1 H1A 118.8 . .
C1 C2 C3 118.4(12) . .
C1 C2 H2A 120.8 . .
C3 C2 H2A 120.8 . .
C4 C3 C2 120.4(12) . .
C4 C3 C7 120.0(12) . .
C2 C3 C7 119.6(12) . .
C5 C4 C3 120.0(14) . .
C5 C4 H4A 120.0 . .
C3 C4 H4A 120.0 . .
C4 C5 C6 120.3(14) . .
C4 C5 H5A 119.8 . .
C6 C5 H5A 119.8 . .
C1 C6 C5 118.3(12) . .
C1 C6 C8 123.0(12) . .
C5 C6 C8 118.7(12) . .
O2 C7 O1 124.2(12) . .
O2 C7 C3 123.7(12) . .
O1 C7 C3 112.1(12) . .
N1 C8 C6 110.0(9) . .
N1 C8 H8A 109.7 . .
C6 C8 H8A 109.7 . .
N1 C8 H8B 109.7 . .
C6 C8 H8B 109.7 . .
H8A C8 H8B 108.2 . .
N1 C9 P1 111.3(7) . .
N1 C9 H9A 109.4 . .
P1 C9 H9A 109.4 . .
N1 C9 H9B 109.4 . .
P1 C9 H9B 109.4 . .
H9A C9 H9B 108.0 . .
N1 C10 C13 135.7(10) . .
N1 C10 C11 133.4(10) . .
C13 C10 C11 90.9(9) . .
O3 C11 C12 135.9(10) . .
O3 C11 C10 133.6(11) . .
C12 C11 C10 90.2(9) . .
O4 C12 C11 134.9(12) . .
O4 C12 C13 135.7(12) . .
C11 C12 C13 89.4(9) . .
O5 C13 C10 130.9(11) . .
O5 C13 C12 139.3(11) . .
C10 C13 C12 89.4(9) . .
C7 O1 H1B 109.5 . .
C7 O2 Tb1 128.8(8) . 7_576
C11 O3 Tb1 135.7(7) . 4_465
C12 O4 Tb1 166.3(9) . 8_755
C13 O5 Tb1 140.8(7) . 5_765
P1 O11 Tb1 161.2(5) . 4_565
P1 O12 Tb1 135.2(5) . 5_775
P1 O13 Tb1 170.2(6) . .

loop_
_geom_bond_atom_site_label_1
_geom_bond_atom_site_label_2
_geom_bond_distance
_geom_bond_site_symmetry_2
Tb1 O13 2.207(7) .
Tb1 O11 2.211(8) 4_465
Tb1 O12 2.296(8) 5_775
Tb1 O5 2.335(8) 5_765
Tb1 O3 2.347(7) 4_565
Tb1 O4 2.402(8) 8_765
Tb1 O2 2.596(8) 7_575
P1 O11 1.499(8) .
P1 O13 1.500(7) .
P1 O12 1.538(8) .
P1 C9 1.827(11) .
N1 C10 1.353(13) .
N1 C9 1.468(12) .
N1 C8 1.486(13) .
C1 C2 1.378(17) .
C1 C6 1.378(18) .
C1 H1A 0.9300 .
C2 C3 1.389(17) .
C2 H2A 0.9300 .
C3 C4 1.385(19) .
C3 C7 1.491(17) .
C4 C5 1.378(19) .
C4 H4A 0.9300 .
C5 C6 1.397(19) .
C5 H5A 0.9300 .
C6 C8 1.510(15) .
C7 O2 1.239(16) .
C7 O1 1.341(17) .
C8 H8A 0.9700 .
C8 H8B 0.9700 .
C9 H9A 0.9700 .
C9 H9B 0.9700 .
C10 C13 1.428(16) .
C10 C11 1.446(14) .
C11 O3 1.245(13) .
C11 C12 1.436(17) .
C12 O4 1.249(13) .
C12 C13 1.475(15) .
C13 O5 1.258(13) .
O1 H1B 0.8200 .
O2 Tb1 2.596(8) 7_576
O3 Tb1 2.347(7) 4_465
O4 Tb1 2.402(8) 8_755
O5 Tb1 2.335(8) 5_765
O11 Tb1 2.211(8) 4_565
O12 Tb1 2.296(8) 5_775

loop_
_geom_hbond_atom_site_label_D
_geom_hbond_atom_site_label_H
_geom_hbond_atom_site_label_A
_geom_hbond_distance_DH
_geom_hbond_distance_HA
_geom_hbond_distance_DA
_geom_hbond_angle_DHA
_geom_hbond_site_symmetry_A
O1 H1B O12 0.82 1.72 2.526(13) 166.2 3_745
